data_7123330
loop_
_publ_author_name
'Perfecto-Irigaray, Maite'
'Beobide, Garikoitz'
'Castillo, Oscar'
'da Silva, Ivan'
'Garc\'ia-Lojo, Daniel'
'Luque, Antonio'
'Mendia, Ander'
'Perez-Ya\~nez, Sonia'

_publ_section_title
;
 [Zr6O4(OH)4(benzene-1,4-dicarboxylato)6]n: a hexagonal polymorph of
 UiO-66
;
_journal_name_full 'Chemical Communications'
_journal_paper_doi 10.1039/C9CC00802K
_journal_year 2019
_chemical_formula_moiety 'C24 H12 O16 Zr3'
_chemical_formula_sum 'C24 H12 O16 Zr3'
_chemical_formula_weight 830.00
_space_group_IT_number 194
_symmetry_cell_setting hexagonal
_symmetry_space_group_name_Hall '-P 6c 2c'
_symmetry_space_group_name_H-M 'P 63/m m c'
_audit_update_record
;
2019-03-22 deposited with the CCDC.    2019-04-25 downloaded from the CCDC.
;
_cell_angle_alpha 90
_cell_angle_beta 90
_cell_angle_gamma 120
_cell_formula_units_Z 4
_cell_length_a 14.6690(4)
_cell_length_b 14.6690(4)
_cell_length_c 26.8478(19)
_cell_measurement_temperature 293
_cell_volume 5003.1(4)
_diffrn_ambient_temperature 293
_diffrn_measurement_device_type 'Diamond I11 Powder Diffractometer'
_diffrn_radiation_type synchrotron
_diffrn_radiation_wavelength 0.82448
_diffrn_source Synchrotron
_exptl_crystal_density_diffrn 1.10194
_pd_meas_scan_method continuous
_pd_proc_ls_prof_R_factor 5.13066143
_pd_proc_ls_prof_wR_expected 1.67677939
_pd_proc_ls_prof_wR_factor 6.99872408
_pd_spec_mounting 'borosilicate capillary'
_pd_spec_mount_mode transmission
_pd_spec_shape cylinder
_refine_ls_goodness_of_fit_all 4.17390871
_refine_ls_R_factor_all 3.41065556
_refine_ls_shift/su_max 0.001
_cod_data_source_file c9cc00802k2.cif
_cod_data_source_block EHU-30_O
_cod_original_cell_volume 5003.1(5)
_cod_original_sg_symbol_H-M P63/mmc
_cod_database_code 7123330

loop_
_space_group_symop_id
_space_group_symop_operation_xyz
1 x,y,z
2 x-y,x,1/2+z
3 -y,x-y,z
4 -x,-y,1/2+z
5 -x+y,-x,z
6 y,-x+y,1/2+z
7 -y,-x,1/2-z
8 x-y,-y,-z
9 x,x-y,1/2-z
10 y,x,-z
11 -x+y,y,1/2-z
12 -x,-x+y,-z
13 -x,-y,-z
14 -x+y,-x,1/2-z
15 y,-x+y,-z
16 x,y,1/2-z
17 x-y,x,-z
18 -y,x-y,1/2-z
19 y,x,1/2+z
20 -x+y,y,z
21 -x,-x+y,1/2+z
22 -y,-x,z
23 x-y,-y,1/2+z
24 x,x-y,z

loop_
_atom_site_label
_atom_site_type_symbol
_atom_site_symmetry_multiplicity
_atom_site_fract_x
_atom_site_fract_y
_atom_site_fract_z
_atom_site_occupancy
_atom_site_B_iso_or_equiv
Zr1 Zr 12 0.8400(3) -0.08001(14) 0.05458(16) 1 1.29(7)
O1 O 12 0.8321(14) -0.0840(7) -0.0274(8) 1 0.5(4)
O2 O 4 1 0 0.0866(16) 1 0.5(4)
C1 C 24 0.5282(7) -0.0392(12) 0.0414(9) 1 7.2(4)
C2 C 12 0.597(3) 0 0 1 7.2(4)
C3 C 12 0.699(3) 0 0 1 7.2(4)
O3 O 24 0.723(3) -0.0350(12) 0.0371(10) 1 7.2(4)
H1 H 24 0.5500(10) -0.0696(18) 0.0735(9) 1 8.7(5)
C4 C 24 0.812(15) -0.21(3) 0.2245(10) 1 7.2(4)
C5 C 12 0.8935(17) -0.213(3) 0.199(2) 1 7.2(4)
C6 C 12 0.9019(17) -0.196(3) 0.1454(19) 1 7.2(4)
O4 O 24 0.84(2) -0.17(3) 0.124(4) 1 7.2(4)
H2 H 24 0.75(2) -0.20(4) 0.2050(15) 1 8.7(5)

loop_
_geom_angle_atom_site_label_1
_geom_angle_atom_site_label_2
_geom_angle_atom_site_label_3
_geom_angle
_geom_angle_site_symmetry_1
_geom_angle_site_symmetry_3
_geom_angle_publ_flag
O1 Zr1 O2 115.5(11) . . no
O1 Zr1 O3 75.7(9) . . no
O1 Zr1 O4 145(8) . . no
O1 Zr1 O1 72.0(6) . 8_555 no
O1 Zr1 O1 71.9(7) . 10_645 no
O1 Zr1 O3 75.7(8) . 24_545 no
O1 Zr1 O4 145(9) . 24_545 no
O2 Zr1 O3 135.5(5) . . no
O2 Zr1 O4 72(9) . . no
O1 Zr1 O2 74.1(8) 8_555 . no
O1 Zr1 O2 74.1(7) 10_645 . no
O2 Zr1 O3 135.5(12) . 24_545 no
O2 Zr1 O4 72(11) . 24_545 no
O3 Zr1 O4 125(8) . . no
O1 Zr1 O3 69.2(8) 8_555 . no
O1 Zr1 O3 144.2(8) 10_645 . no
O3 Zr1 O3 88.5(14) . 24_545 no
O3 Zr1 O4 77(10) . 24_545 no
O1 Zr1 O4 139(9) 8_555 . no
O1 Zr1 O4 78(8) 10_645 . no
O3 Zr1 O4 77(9) 24_545 . no
O4 Zr1 O4 71(12) . 24_545 no
O1 Zr1 O1 113.5(8) 8_555 10_645 no
O1 Zr1 O3 144.2(10) 8_555 24_545 no
O1 Zr1 O4 78(10) 8_555 24_545 no
O1 Zr1 O3 69.2(13) 10_645 24_545 no
O1 Zr1 O4 139(10) 10_645 24_545 no
O3 Zr1 O4 125(10) 24_545 24_545 no
Zr1 O1 Zr1 107.9(6) . 8_555 no
Zr1 O1 Zr1 107.9(9) . 10_645 no
Zr1 O1 Zr1 105.7(8) 8_555 10_645 no
Zr1 O2 Zr1 105.8(12) . 3_645 no
Zr1 O2 Zr1 105.8(12) . 5_765 no
Zr1 O2 Zr1 105.8(12) 3_645 5_765 no
Zr1 O3 C3 136(3) . . no
Zr1 O4 C6 138.00 . . no
C1 C1 C2 121(2) 20_655 . no
C1 C2 C3 120.7(16) . . no
C1 C2 C1 119(3) . 8_555 no
C1 C2 C3 120.7(18) 8_555 . no
O3 C3 C2 119(3) . . no
O3 C3 O3 122(4) . 8_555 no
O3 C3 C2 119(3) 8_555 . no
C4 C4 C5 119.00 16_555 . no
C4 C5 C6 119(9) . . no
C4 C5 C4 122(12) . 20_755 no
C4 C5 C6 118(9) 20_755 . no
O4 C6 C5 119(11) . . no
O4 C6 O4 118(19) . 20_755 no
O4 C6 C5 119(11) 20_755 . no
C2 C1 H1 120(2) . . no
C1 C1 H1 120(2) 20_655 . no
C5 C4 H2 123(17) . . no
C4 C4 H2 118.00 16_555 . no

loop_
_geom_bond_atom_site_label_1
_geom_bond_atom_site_label_2
_geom_bond_distance
_geom_bond_site_symmetry_2
_geom_bond_publ_flag
Zr1 O1 2.20(2) . no
Zr1 O2 2.207(18) . no
Zr1 O3 2.18(4) . no
Zr1 O4 2.3(2) . no
Zr1 O1 2.209(11) 8_555 no
Zr1 O1 2.209(17) 10_645 no
Zr1 O3 2.18(4) 24_545 no
Zr1 O4 2.3(3) 24_545 no
O3 C3 1.25(4) . no
O4 C6 1.3(3) . no
C1 C2 1.42(3) . no
C1 C1 1.40(3) 20_655 no
C2 C3 1.50(6) . no
C4 C5 1.4(3) . no
C4 C4 1.37(10) 16_555 no
C5 C6 1.46(7) . no
C1 H1 1.09(3) . no
C4 H2 1.1(5) . no
